data_2000977
loop_
_publ_author_name
'Chaloner, P. A.'
'Hitchcock, P. B.'
'Reisinger, M.'

_publ_section_title
;
 Structure of an iridium bis(phosphine)diene complex, a catalyst for
 homogeneous hydrogenation
;
_journal_issue 4
_journal_name_full 'Acta Crystallographica Section C'
_journal_page_first 735
_journal_page_last 737
_journal_paper_doi 10.1107/S0108270191010521
_journal_volume 48
_journal_year 1992
_chemical_formula_moiety 'C44 H42 Ir1 P2,F6 P1,0.5(C1 H2 Cl2)'
_chemical_formula_sum 'C44.5 H43 Cl F6 Ir P3'
_chemical_formula_weight 1012.4
_symmetry_cell_setting monoclinic
_symmetry_space_group_name_Hall '-P 2ybc'
_symmetry_space_group_name_H-M 'P 1 21/c 1'
_cell_angle_alpha 90
_cell_angle_beta 97.070(10)
_cell_angle_gamma 90
_cell_formula_units_Z 4
_cell_length_a 11.6660(10)
_cell_length_b 18.885(3)
_cell_length_c 19.492(2)
_cell_volume 4261.7(9)
_diffrn_radiation_type Mo
_diffrn_radiation_wavelength 0.71069
_exptl_absorpt_coefficient_mu 3.35
_exptl_crystal_density_diffrn 1.58
_exptl_crystal_F_000 2012
_cod_data_source_file al0495.cif
_cod_data_source_block al0495a
_cod_original_cell_volume 4261.7
_cod_original_formula_sum 'C44.5 H43 Cl1 F6 Ir1 P3'
_cod_database_code 2000977

loop_
_atom_site_label
_atom_site_fract_x
_atom_site_fract_y
_atom_site_fract_z
_atom_site_U_iso_or_equiv
Ir .23039(3) .21742(2) .33585(2) .03460(10)
P1 .2123(2) .21930(14) .21360(12) .0380(10)
P2 .2115(2) .09506(13) .34257(12) .0360(10)
P3 .2590(3) .7472(3) .6171(2) .086(2)
F1 .1510(8) .7964(6) .6004(5) .175(7)
F2 .2946(12) .7697(8) .5475(6) .192(11)
F3 .1904(13) .6916(7) .5760(10) .222(12)
F4 .3685(9) .7000(6) .6319(7) .184(8)
F5 .2179(12) .7264(10) .6823(6) .291(13)
F6 .3255(13) .8074(8) .6544(9) .266(12)
C1 .2168(10) .3350(5) .3298(5) .055(6)
C2 .3297(9) .3189(6) .3487(6) .055(6)
C3 .3867(10) .3309(7) .4211(6) .073(7)
C4 .3820(12) .2705(7) .4670(7) .080(8)
C5 .2814(10) .2208(5) .4491(5) .053(6)
C6 .1664(11) .2420(6) .4341(5) .062(6)
C7 .1267(11) .3179(7) .4402(6) .081(7)
C8 .1342(12) .3605(6) .3766(6) .078(7)
C9 .2087(9) .1399(5) .1598(5) .042(5)
C10 .1053(10) .1026(6) .1483(6) .060(6)
C11 .0950(12) .0431(7) .1085(7) .084(8)
C12 .1890(15) .0184(8) .0759(7) .104(10)
C13 .2926(13) .0547(7) .0873(7) .094(8)
C14 .3043(10) .1179(6) .1301(6) .064(6)
C15 .0776(9) .2597(5) .1749(5) .045(5)
C16 -.0093(9) .2776(5) .2136(5) .046(5)
C17 -.1158(9) .3037(6) .1813(6) .058(6)
C18 -.1310(11) .3127(7) .1107(6) .070(7)
C19 -.0472(10) .2953(6) .0722(6) .059(6)
C20 .0565(9) .2685(6) .1036(5) .051(6)
C21 .3287(8) .2714(5) .1839(5) .041(5)
C22 .4416(10) .2506(7) .2078(7) .072(7)
C23 .5338(10) .2874(7) .1852(8) .082(8)
C24 .5199(10) .3425(8) .1401(6) .075(7)
C25 .4083(11) .3643(6) .1187(6) .072(7)
C26 .3117(9) .3294(6) .1406(5) .051(5)
C27 .2303(9) .0501(5) .4264(5) .046(5)
C28 .3270(9) .0051(6) .4475(6) .056(6)
C29 .3342(12) -.0341(7) .5075(6) .075(7)
C30 .2477(12) -.0292(7) .5480(6) .085(8)
C31 .1538(10) .0163(7) .5321(6) .073(7)
C32 .1464(9) .0551(6) .4708(6) .060(6)
C33 .0683(8) .0609(5) .3127(5) .040(5)
C34 .0453(9) -.0105(5) .3138(6) .052(5)
C35 -.0644(10) -.0345(6) .2938(6) .065(7)
C36 -.1517(10) .0106(7) .2742(7) .077(8)
C37 -.1321(8) .0821(6) .2754(6) .060(6)
C38 -.0218(8) .1076(5) .2955(5) .050(5)
C39 .3185(8) .0523(5) .2960(5) .041(5)
C40 .2995(9) -.0079(6) .2569(5) .054(6)
C41 .3908(10) -.0385(6) .2266(6) .067(7)
C42 .4984(10) -.0079(7) .2375(6) .077(7)
C43 .5191(9) .0502(6) .2769(6) .064(6)
C44 .4288(8) .0807(6) .3068(5) .051(5)
C45 .313(2) .6248(15) .4419(14) .085(8)
Cl1 .1883(14) .6124(9) .4152(8) .137(5)
Cl2 .3930(14) .5493(9) .4358(9) .144(6)
Cl3 .3649(13) .6646(9) .3925(8) .134(5)
H1 .183 .330 .281 ?
H2 .372 .297 .315 ?
H3A .351 .370 .441 ?
H3B .466 .342 .419 ?
H4A .380 .288 .513 ?
H4B .452 .243 .467 ?
H5 .296 .172 .447 ?
H6 .111 .206 .419 ?
H7A .171 .339 .477 ?
H7B .047 .316 .448 ?
H8A .056 .361 .351 ?
H8B .154 .407 .390 ?
H10 .041 .120 .168 ?
H11 .026 .017 .102 ?
H12 .183 -.020 .045 ?
H13 .355 .035 .067 ?
H14 .378 .143 .136 ?
H16 .003 .271 .263 ?
H17 -.174 .317 .209 ?
H18 -.203 .330 .089 ?
H19 -.061 .301 .024 ?
H20 .115 .257 .076 ?
H22 .455 .211 .240 ?
H23 .611 .273 .202 ?
H24 .583 .365 .124 ?
H25 .393 .406 .087 ?
H26 .235 .346 .126 ?
H28 .389 .002 .418 ?
H29 .399 -.063 .523 ?
H30 .246 -.059 .586 ?
H31 .099 .023 .564 ?
H32 .083 .086 .459 ?
H34 .106 -.043 .326 ?
H35 -.079 -.084 .296 ?
H36 -.224 -.008 .259 ?
H37 -.195 .115 .261 ?
H38 -.006 .157 .299 ?
H40 .224 -.029 .251 ?
H41 .380 -.080 .198 ?
H42 .560 -.028 .218 ?
H43 .595 .071 .283 ?
H44 .443 .122 .335 ?

loop_
_geom_bond_atom_site_label_1
_geom_bond_atom_site_label_2
_geom_bond_distance
Ir P1 2.367(2)
Ir M1 2.128
Ir C1 2.229(10)
Ir C5 2.216(9)
P1 C15 1.825(10)
P2 C27 1.831(10)
P2 C39 1.820(10)
C1 C8 1.49(2)
C3 C4 1.45(2)
C5 C6 1.40(2)
C7 C8 1.49(2)
Ir P2 2.326(3)
Ir M2 2.089
Ir C2 2.238(11)
Ir C6 2.190(11)
P1 C21 1.827(10)
P2 C33 1.819(9)
C1 C2 1.36(2)
C2 C3 1.50(2)
C4 C5 1.51(2)
C6 C7 1.51(2)
